data_7013276
loop_
_publ_author_name
'Masuda, Jason D.'
'Wei, Pingrong'
'Stephan, Douglas W.'

_publ_section_title
;
 Nickel and palladium phosphinimine-imine ligand complexes
;
_journal_issue 18
_journal_name_full 'Dalton Transactions'
_journal_page_first 3500
_journal_paper_doi 10.1039/b306110h
_journal_year 2003
_chemical_formula_sum 'C27 H32 N P'
_chemical_formula_weight 401.50
_space_group_IT_number 14
_symmetry_cell_setting monoclinic
_symmetry_space_group_name_Hall '-P 2ybc'
_symmetry_space_group_name_H-M 'P 1 21/c 1'
_atom_sites_solution_hydrogens geom
_atom_sites_solution_primary direct
_atom_sites_solution_secondary difmap
_audit_creation_method SHELXL-97
_cell_angle_alpha 90.00
_cell_angle_beta 98.315(12)
_cell_angle_gamma 90.00
_cell_formula_units_Z 8
_cell_length_a 21.355(12)
_cell_length_b 17.586(10)
_cell_length_c 13.052(7)
_cell_measurement_temperature 293(2)
_cell_measurement_theta_max 25.0
_cell_measurement_theta_min 2.0
_cell_volume 4850(5)
_computing_structure_refinement 'SHELXL-97 (Sheldrick, 1997)'
_computing_structure_solution 'SHELXS-97 (Sheldrick, 1990)'
_diffrn_ambient_temperature 293(2)
_diffrn_measured_fraction_theta_full 0.986
_diffrn_measured_fraction_theta_max 0.986
_diffrn_radiation_monochromator graphite
_diffrn_radiation_source 'fine-focus sealed tube'
_diffrn_radiation_type MoK\a
_diffrn_radiation_wavelength 0.71073
_diffrn_reflns_av_R_equivalents 0.0407
_diffrn_reflns_av_sigmaI/netI 0.0516
_diffrn_reflns_limit_h_max 23
_diffrn_reflns_limit_h_min -20
_diffrn_reflns_limit_k_max 18
_diffrn_reflns_limit_k_min -19
_diffrn_reflns_limit_l_max 14
_diffrn_reflns_limit_l_min -14
_diffrn_reflns_number 20418
_diffrn_reflns_theta_full 23.26
_diffrn_reflns_theta_max 23.26
_diffrn_reflns_theta_min 1.96
_exptl_absorpt_coefficient_mu 0.125
_exptl_absorpt_correction_T_max 0.488921
_exptl_absorpt_correction_T_min 0.306829
_exptl_absorpt_correction_type sadabs
_exptl_crystal_density_diffrn 1.100
_exptl_crystal_density_method 'not measured'
_exptl_crystal_F_000 1728
_exptl_crystal_size_max 0.32
_exptl_crystal_size_mid 0.26
_exptl_crystal_size_min 0.25
_refine_diff_density_max 0.265
_refine_diff_density_min -0.208
_refine_diff_density_rms 0.035
_refine_ls_extinction_method none
_refine_ls_goodness_of_fit_ref 0.905
_refine_ls_hydrogen_treatment mixed
_refine_ls_matrix_type full
_refine_ls_number_parameters 523
_refine_ls_number_reflns 6888
_refine_ls_number_restraints 0
_refine_ls_restrained_S_all 0.905
_refine_ls_R_factor_all 0.0766
_refine_ls_R_factor_gt 0.0390
_refine_ls_shift/su_max 0.002
_refine_ls_shift/su_mean 0.000
_refine_ls_structure_factor_coef Fsqd
_refine_ls_weighting_details 'calc w=1/[\s^2^(Fo^2^)+(0.0595P)^2^+0.0000P] where P=(Fo^2^+2Fc^2^)/3'
_refine_ls_weighting_scheme calc
_refine_ls_wR_factor_gt 0.0925
_refine_ls_wR_factor_ref 0.1028
_reflns_number_gt 4287
_reflns_number_total 6888
_reflns_threshold_expression >2sigma(I)
_cod_data_source_file b306110h.txt
_cod_data_source_block (C6H3i-Pr2)NC(Me)CH2PPh2
_cod_original_sg_symbol_H-M P2(1)/c
_cod_database_code 7013276

loop_
_symmetry_equiv_pos_as_xyz
'x, y, z'
'-x, y+1/2, -z+1/2'
'-x, -y, -z'
'x, -y-1/2, z-1/2'

loop_
_atom_site_label
_atom_site_type_symbol
_atom_site_fract_x
_atom_site_fract_y
_atom_site_fract_z
_atom_site_U_iso_or_equiv
_atom_site_adp_type
_atom_site_occupancy
_atom_site_symmetry_multiplicity
_atom_site_calc_flag
_atom_site_refinement_flags
_atom_site_disorder_assembly
_atom_site_disorder_group
P1 P 0.64730(3) 0.41182(3) 0.92687(4) 0.04631(17) Uani 1 1 d . . .
P2 P 0.12799(3) 1.08842(4) 1.17339(5) 0.0570(2) Uani 1 1 d . . .
N1 N 0.50849(7) 0.52013(10) 0.80407(12) 0.0415(4) Uani 1 1 d . . .
N2 N -0.02351(8) 0.99206(10) 1.20738(13) 0.0488(5) Uani 1 1 d . . .
C1 C 0.65808(10) 0.49990(12) 1.00264(16) 0.0441(6) Uani 1 1 d . . .
C2 C 0.71961(11) 0.52851(14) 1.0218(2) 0.0641(7) Uani 1 1 d . . .
H2A H 0.7520 0.5031 0.9954 0.077 Uiso 1 1 calc R . .
C3 C 0.73319(14) 0.59392(17) 1.0793(2) 0.0810(9) Uani 1 1 d . . .
H3A H 0.7746 0.6117 1.0919 0.097 Uiso 1 1 calc R . .
C4 C 0.68605(16) 0.63295(16) 1.1180(2) 0.0766(8) Uani 1 1 d . . .
H4A H 0.6953 0.6771 1.1565 0.092 Uiso 1 1 calc R . .
C5 C 0.62522(13) 0.60612(14) 1.0992(2) 0.0684(7) Uani 1 1 d . . .
H5A H 0.5930 0.6325 1.1247 0.082 Uiso 1 1 calc R . .
C6 C 0.61118(11) 0.54019(13) 1.04256(18) 0.0580(6) Uani 1 1 d . . .
H6A H 0.5697 0.5226 1.0311 0.070 Uiso 1 1 calc R . .
C7 C 0.65595(9) 0.33977(11) 1.02983(16) 0.0433(5) Uani 1 1 d . . .
C8 C 0.62422(11) 0.34125(13) 1.11563(17) 0.0533(6) Uani 1 1 d . . .
H8A H 0.5957 0.3802 1.1227 0.064 Uiso 1 1 calc R . .
C9 C 0.63468(12) 0.28523(15) 1.19069(18) 0.0646(7) Uani 1 1 d . . .
H9A H 0.6131 0.2868 1.2477 0.078 Uiso 1 1 calc R . .
C10 C 0.67687(13) 0.22710(15) 1.1814(2) 0.0693(8) Uani 1 1 d . . .
H10A H 0.6840 0.1898 1.2322 0.083 Uiso 1 1 calc R . .
C11 C 0.70830(13) 0.22444(14) 1.0969(2) 0.0712(8) Uani 1 1 d . . .
H11A H 0.7365 0.1851 1.0901 0.085 Uiso 1 1 calc R . .
C12 C 0.69790(10) 0.28046(13) 1.02175(19) 0.0581(6) Uani 1 1 d . . .
H12A H 0.7194 0.2783 0.9648 0.070 Uiso 1 1 calc R . .
C13 C 0.55998(9) 0.40871(11) 0.88368(16) 0.0458(6) Uani 1 1 d . . .
H13A H 0.5474 0.3570 0.8646 0.055 Uiso 1 1 calc R . .
H13B H 0.5381 0.4240 0.9404 0.055 Uiso 1 1 calc R . .
C14 C 0.54109(10) 0.46085(12) 0.79198(16) 0.0443(5) Uani 1 1 d . . .
C15 C 0.56441(14) 0.43746(16) 0.69335(18) 0.0814(9) Uani 1 1 d . . .
H15A H 0.5511 0.4742 0.6403 0.122 Uiso 1 1 calc R . .
H15B H 0.5473 0.3886 0.6721 0.122 Uiso 1 1 calc R . .
H15C H 0.6098 0.4347 0.7047 0.122 Uiso 1 1 calc R . .
C16 C 0.49217(10) 0.57215(11) 0.71888(16) 0.0420(5) Uani 1 1 d . . .
C17 C 0.52744(10) 0.63941(12) 0.71775(17) 0.0500(6) Uani 1 1 d . . .
C18 C 0.50987(12) 0.69105(13) 0.63729(19) 0.0620(7) Uani 1 1 d . . .
H18A H 0.5334 0.7352 0.6341 0.074 Uiso 1 1 calc R . .
C19 C 0.45851(12) 0.67795(14) 0.56271(18) 0.0610(7) Uani 1 1 d . . .
H19A H 0.4475 0.7131 0.5099 0.073 Uiso 1 1 calc R . .
C20 C 0.42362(11) 0.61258(14) 0.56678(17) 0.0561(6) Uani 1 1 d . . .
H20A H 0.3886 0.6046 0.5167 0.067 Uiso 1 1 calc R . .
C21 C 0.43912(10) 0.55777(12) 0.64366(16) 0.0460(6) Uani 1 1 d . . .
C22 C 0.39830(10) 0.48670(13) 0.64452(18) 0.0573(6) Uani 1 1 d . . .
H22A H 0.4175 0.4543 0.7017 0.069 Uiso 1 1 calc R . .
C23 C 0.33119(12) 0.50730(17) 0.6643(2) 0.0853(9) Uani 1 1 d . . .
H23A H 0.3335 0.5354 0.7278 0.128 Uiso 1 1 calc R . .
H23B H 0.3073 0.4616 0.6694 0.128 Uiso 1 1 calc R . .
H23C H 0.3108 0.5378 0.6081 0.128 Uiso 1 1 calc R . .
C24 C 0.39504(14) 0.44058(15) 0.5439(2) 0.0857(9) Uani 1 1 d . . .
H24A H 0.4371 0.4276 0.5323 0.129 Uiso 1 1 calc R . .
H24B H 0.3748 0.4704 0.4869 0.129 Uiso 1 1 calc R . .
H24C H 0.3711 0.3949 0.5497 0.129 Uiso 1 1 calc R . .
C25 C 0.58361(12) 0.65618(14) 0.8011(2) 0.0664(7) Uani 1 1 d . . .
H25A H 0.5841 0.6170 0.8546 0.080 Uiso 1 1 calc R . .
C26 C 0.57698(16) 0.73268(19) 0.8527(3) 0.1297(14) Uani 1 1 d . . .
H26A H 0.5375 0.7344 0.8795 0.195 Uiso 1 1 calc R . .
H26B H 0.5781 0.7726 0.8027 0.195 Uiso 1 1 calc R . .
H26C H 0.6112 0.7393 0.9083 0.195 Uiso 1 1 calc R . .
C27 C 0.64613(15) 0.6514(3) 0.7593(3) 0.1507(16) Uani 1 1 d . . .
H27A H 0.6501 0.6021 0.7291 0.226 Uiso 1 1 calc R . .
H27B H 0.6803 0.6590 0.8148 0.226 Uiso 1 1 calc R . .
H27C H 0.6476 0.6899 0.7076 0.226 Uiso 1 1 calc R . .
C28 C 0.14209(10) 0.98801(14) 1.1412(2) 0.0570(6) Uani 1 1 d . . .
C29 C 0.11435(14) 0.95231(16) 1.0509(2) 0.0775(8) Uani 1 1 d . . .
H29A H 0.0874 0.9799 1.0022 0.093 Uiso 1 1 calc R . .
C30 C 0.12606(17) 0.87673(18) 1.0320(3) 0.0983(10) Uani 1 1 d . . .
H30A H 0.1063 0.8536 0.9718 0.118 Uiso 1 1 calc R . .
C31 C 0.16693(19) 0.8356(2) 1.1021(4) 0.1080(12) Uani 1 1 d . . .
H31A H 0.1751 0.7848 1.0891 0.130 Uiso 1 1 calc R . .
C32 C 0.19573(14) 0.8698(2) 1.1915(4) 0.1021(12) Uani 1 1 d . . .
H32A H 0.2237 0.8423 1.2389 0.123 Uiso 1 1 calc R . .
C33 C 0.18297(11) 0.94541(17) 1.2109(2) 0.0789(8) Uani 1 1 d . . .
H33A H 0.2022 0.9679 1.2719 0.095 Uiso 1 1 calc R . .
C34 C 0.14769(10) 1.13846(12) 1.05841(18) 0.0523(6) Uani 1 1 d . . .
C35 C 0.10690(12) 1.15222(14) 0.96746(19) 0.0656(7) Uani 1 1 d . . .
H35A H 0.0653 1.1352 0.9612 0.079 Uiso 1 1 calc R . .
C36 C 0.12731(13) 1.19107(15) 0.8856(2) 0.0711(8) Uani 1 1 d . . .
H36A H 0.0993 1.2003 0.8255 0.085 Uiso 1 1 calc R . .
C37 C 0.18890(14) 1.21589(15) 0.8934(2) 0.0763(8) Uani 1 1 d . . .
H37A H 0.2027 1.2412 0.8382 0.092 Uiso 1 1 calc R . .
C38 C 0.22974(13) 1.20320(16) 0.9827(3) 0.0848(9) Uani 1 1 d . . .
H38A H 0.2714 1.2199 0.9879 0.102 Uiso 1 1 calc R . .
C39 C 0.20961(11) 1.16571(14) 1.0654(2) 0.0693(7) Uani 1 1 d . . .
H39A H 0.2376 1.1586 1.1262 0.083 Uiso 1 1 calc R . .
C40 C 0.04023(10) 1.09103(13) 1.15077(18) 0.0534(6) Uani 1 1 d . . .
H40A H 0.0264 1.1436 1.1480 0.064 Uiso 1 1 calc R . .
H40B H 0.0253 1.0680 1.0842 0.064 Uiso 1 1 calc R . .
C41 C 0.01076(11) 1.04993(13) 1.23386(18) 0.0522(6) Uani 1 1 d . . .
C42 C 0.02472(14) 1.08179(17) 1.3418(2) 0.0879(9) Uani 1 1 d . . .
H42A H 0.0042 1.0512 1.3880 0.132 Uiso 1 1 calc R . .
H42B H 0.0093 1.1330 1.3422 0.132 Uiso 1 1 calc R . .
H42C H 0.0696 1.0814 1.3640 0.132 Uiso 1 1 calc R . .
C43 C -0.05385(11) 0.94990(13) 1.28068(16) 0.0489(6) Uani 1 1 d . . .
C44 C -0.02149(11) 0.88982(13) 1.33663(18) 0.0543(6) Uani 1 1 d . . .
C45 C -0.05435(13) 0.84616(15) 1.39989(19) 0.0669(7) Uani 1 1 d . . .
H45A H -0.0336 0.8067 1.4382 0.080 Uiso 1 1 calc R . .
C46 C -0.11728(14) 0.86014(16) 1.4070(2) 0.0744(8) Uani 1 1 d . . .
H46A H -0.1385 0.8301 1.4496 0.089 Uiso 1 1 calc R . .
C47 C -0.14854(12) 0.91884(16) 1.3508(2) 0.0692(7) Uani 1 1 d . . .
H47A H -0.1908 0.9279 1.3562 0.083 Uiso 1 1 calc R . .
C48 C -0.11825(11) 0.96465(14) 1.28615(18) 0.0563(6) Uani 1 1 d . . .
C49 C -0.15391(11) 1.02778(15) 1.22260(19) 0.0641(7) Uani 1 1 d . . .
H49A H -0.1286 1.0418 1.1686 0.077 Uiso 1 1 calc R . .
C50 C -0.16028(15) 1.09915(17) 1.2868(3) 0.1107(12) Uani 1 1 d . . .
H50A H -0.1193 1.1140 1.3212 0.166 Uiso 1 1 calc R . .
H50B H -0.1876 1.0888 1.3373 0.166 Uiso 1 1 calc R . .
H50C H -0.1779 1.1395 1.2421 0.166 Uiso 1 1 calc R . .
C51 C -0.21869(13) 1.00379(18) 1.1679(3) 0.1079(12) Uani 1 1 d . . .
H51A H -0.2144 0.9591 1.1273 0.162 Uiso 1 1 calc R . .
H51B H -0.2365 1.0441 1.1234 0.162 Uiso 1 1 calc R . .
H51C H -0.2460 0.9930 1.2184 0.162 Uiso 1 1 calc R . .
C52 C 0.04698(11) 0.87016(15) 1.3273(2) 0.0662(7) Uani 1 1 d . . .
H52A H 0.0613 0.9063 1.2784 0.079 Uiso 1 1 calc R . .
C53 C 0.05263(16) 0.79054(19) 1.2830(3) 0.1268(14) Uani 1 1 d . . .
H53B H 0.0260 0.7867 1.2173 0.190 Uiso 1 1 calc R . .
H53C H 0.0397 0.7536 1.3299 0.190 Uiso 1 1 calc R . .
H53D H 0.0958 0.7812 1.2739 0.190 Uiso 1 1 calc R . .
C54 C 0.09083(14) 0.8785(2) 1.4298(3) 0.1360(15) Uani 1 1 d . . .
H54B H 0.0873 0.9290 1.4562 0.204 Uiso 1 1 calc R . .
H54C H 0.1337 0.8694 1.4191 0.204 Uiso 1 1 calc R . .
H54D H 0.0791 0.8423 1.4788 0.204 Uiso 1 1 calc R . .

loop_
_atom_site_aniso_label
_atom_site_aniso_U_11
_atom_site_aniso_U_22
_atom_site_aniso_U_33
_atom_site_aniso_U_23
_atom_site_aniso_U_13
_atom_site_aniso_U_12
P1 0.0479(3) 0.0473(4) 0.0436(3) 0.0032(3) 0.0060(3) 0.0061(3)
P2 0.0522(4) 0.0617(4) 0.0561(4) 0.0023(3) 0.0044(3) -0.0064(3)
N1 0.0433(10) 0.0405(11) 0.0399(10) 0.0045(8) 0.0032(8) 0.0010(9)
N2 0.0480(11) 0.0512(12) 0.0480(11) 0.0039(10) 0.0094(9) -0.0004(9)
C1 0.0437(13) 0.0447(14) 0.0437(13) 0.0092(10) 0.0051(11) -0.0024(11)
C2 0.0537(16) 0.0606(17) 0.0784(18) 0.0027(14) 0.0111(13) -0.0066(13)
C3 0.0696(19) 0.071(2) 0.098(2) -0.0017(18) -0.0023(17) -0.0270(16)
C4 0.104(2) 0.0565(18) 0.0679(18) -0.0088(14) 0.0065(17) -0.0220(17)
C5 0.084(2) 0.0541(17) 0.0699(18) -0.0104(14) 0.0198(15) -0.0037(14)
C6 0.0561(15) 0.0526(15) 0.0664(16) -0.0056(13) 0.0131(13) -0.0051(12)
C7 0.0432(13) 0.0407(13) 0.0434(14) -0.0030(10) -0.0024(11) 0.0035(10)
C8 0.0624(16) 0.0481(15) 0.0482(15) -0.0004(12) 0.0044(13) 0.0031(11)
C9 0.0789(18) 0.0617(18) 0.0514(16) 0.0093(13) 0.0027(14) -0.0111(15)
C10 0.0807(19) 0.0513(17) 0.0667(19) 0.0194(14) -0.0206(16) -0.0138(15)
C11 0.0752(19) 0.0524(17) 0.080(2) 0.0093(15) -0.0089(17) 0.0175(13)
C12 0.0588(15) 0.0538(16) 0.0608(16) 0.0008(13) 0.0057(12) 0.0124(12)
C13 0.0544(14) 0.0362(13) 0.0443(13) 0.0018(10) -0.0010(11) -0.0003(10)
C14 0.0495(13) 0.0415(14) 0.0406(13) 0.0026(11) 0.0017(11) 0.0024(11)
C15 0.113(2) 0.085(2) 0.0465(16) 0.0059(14) 0.0138(15) 0.0465(17)
C16 0.0482(13) 0.0381(13) 0.0407(13) 0.0058(10) 0.0097(11) 0.0099(10)
C17 0.0581(15) 0.0415(14) 0.0508(14) 0.0058(11) 0.0085(12) 0.0062(11)
C18 0.0789(18) 0.0414(15) 0.0671(17) 0.0125(13) 0.0148(15) 0.0046(12)
C19 0.0787(18) 0.0527(16) 0.0514(15) 0.0174(12) 0.0084(14) 0.0194(14)
C20 0.0604(15) 0.0606(17) 0.0457(14) 0.0059(12) 0.0021(12) 0.0146(13)
C21 0.0479(13) 0.0489(14) 0.0411(13) 0.0057(11) 0.0061(11) 0.0098(10)
C22 0.0517(15) 0.0660(17) 0.0513(15) 0.0095(13) -0.0024(12) 0.0014(12)
C23 0.0611(18) 0.103(2) 0.092(2) -0.0049(17) 0.0116(15) -0.0107(15)
C24 0.098(2) 0.071(2) 0.086(2) -0.0108(17) 0.0081(17) -0.0063(16)
C25 0.0710(18) 0.0496(16) 0.0732(17) 0.0132(13) -0.0073(14) -0.0123(12)
C26 0.142(3) 0.103(3) 0.128(3) -0.046(2) -0.035(2) 0.005(2)
C27 0.063(2) 0.228(5) 0.154(4) -0.017(3) -0.007(2) -0.001(2)
C28 0.0441(13) 0.0628(16) 0.0658(17) 0.0156(14) 0.0134(13) 0.0057(12)
C29 0.098(2) 0.0618(19) 0.072(2) 0.0055(15) 0.0130(17) 0.0123(15)
C30 0.135(3) 0.066(2) 0.099(2) -0.0036(19) 0.033(2) 0.010(2)
C31 0.109(3) 0.069(2) 0.159(4) 0.019(3) 0.065(3) 0.024(2)
C32 0.064(2) 0.087(3) 0.159(4) 0.051(3) 0.027(2) 0.0285(18)
C33 0.0487(16) 0.088(2) 0.099(2) 0.0262(18) 0.0055(15) 0.0044(15)
C34 0.0503(15) 0.0464(14) 0.0602(16) -0.0020(12) 0.0084(12) -0.0050(11)
C35 0.0656(16) 0.0671(17) 0.0632(17) 0.0016(14) 0.0066(14) -0.0208(13)
C36 0.087(2) 0.0687(19) 0.0565(17) 0.0021(14) 0.0060(15) -0.0231(15)
C37 0.092(2) 0.0626(18) 0.079(2) 0.0053(15) 0.0279(18) -0.0174(16)
C38 0.0590(17) 0.086(2) 0.113(3) 0.0217(19) 0.0233(18) -0.0168(15)
C39 0.0533(16) 0.0639(17) 0.089(2) 0.0134(15) 0.0036(14) -0.0063(13)
C40 0.0541(14) 0.0460(14) 0.0613(15) 0.0072(12) 0.0129(12) 0.0019(11)
C41 0.0525(14) 0.0505(15) 0.0549(15) -0.0010(12) 0.0126(12) 0.0038(12)
C42 0.106(2) 0.094(2) 0.0696(19) -0.0231(16) 0.0305(17) -0.0302(17)
C43 0.0550(15) 0.0512(15) 0.0418(13) -0.0024(11) 0.0110(12) -0.0034(12)
C44 0.0562(15) 0.0563(16) 0.0512(14) 0.0064(12) 0.0105(12) -0.0033(12)
C45 0.0729(19) 0.0659(18) 0.0632(17) 0.0144(14) 0.0141(14) -0.0033(14)
C46 0.082(2) 0.078(2) 0.0675(18) 0.0131(16) 0.0271(16) -0.0128(16)
C47 0.0583(16) 0.085(2) 0.0689(17) 0.0032(16) 0.0243(14) -0.0037(15)
C48 0.0529(16) 0.0636(16) 0.0540(15) -0.0007(13) 0.0133(12) -0.0039(13)
C49 0.0547(15) 0.0742(18) 0.0653(17) 0.0072(14) 0.0143(13) 0.0063(13)
C50 0.122(3) 0.079(2) 0.119(3) -0.008(2) -0.023(2) 0.0175(19)
C51 0.085(2) 0.097(3) 0.128(3) -0.007(2) -0.032(2) 0.0070(17)
C52 0.0597(17) 0.0665(18) 0.0725(18) 0.0185(14) 0.0096(14) 0.0031(13)
C53 0.104(3) 0.079(2) 0.209(4) -0.006(3) 0.066(3) 0.0073(19)
C54 0.075(2) 0.218(5) 0.106(3) 0.015(3) -0.014(2) 0.018(2)

loop_
_atom_type_symbol
_atom_type_description
_atom_type_scat_dispersion_real
_atom_type_scat_dispersion_imag
_atom_type_scat_source
C C 0.0033 0.0016 'International Tables Vol C Tables 4.2.6.8 and 6.1.1.4'
H H 0.0000 0.0000 'International Tables Vol C Tables 4.2.6.8 and 6.1.1.4'
N N 0.0061 0.0033 'International Tables Vol C Tables 4.2.6.8 and 6.1.1.4'
P P 0.1023 0.0942 'International Tables Vol C Tables 4.2.6.8 and 6.1.1.4'

loop_
_geom_angle_atom_site_label_1
_geom_angle_atom_site_label_2
_geom_angle_atom_site_label_3
_geom_angle
_geom_angle_site_symmetry_1
_geom_angle_site_symmetry_3
_geom_angle_publ_flag
C1 P1 C7 101.34(10) . . ?
C1 P1 C13 103.26(10) . . ?
C7 P1 C13 101.00(9) . . ?
C34 P2 C28 101.97(11) . . ?
C34 P2 C40 101.72(10) . . ?
C28 P2 C40 100.45(10) . . ?
C14 N1 C16 119.87(18) . . ?
C41 N2 C43 121.95(19) . . ?
C6 C1 C2 117.4(2) . . ?
C6 C1 P1 126.32(17) . . ?
C2 C1 P1 116.27(18) . . ?
C3 C2 C1 121.1(2) . . ?
C4 C3 C2 120.6(2) . . ?
C5 C4 C3 119.2(3) . . ?
C4 C5 C6 120.7(3) . . ?
C5 C6 C1 121.0(2) . . ?
C12 C7 C8 118.0(2) . . ?
C12 C7 P1 117.41(18) . . ?
C8 C7 P1 124.55(16) . . ?
C9 C8 C7 120.6(2) . . ?
C10 C9 C8 120.4(2) . . ?
C11 C10 C9 119.9(2) . . ?
C10 C11 C12 119.9(2) . . ?
C11 C12 C7 121.3(2) . . ?
C14 C13 P1 111.13(14) . . ?
N1 C14 C15 125.70(19) . . ?
N1 C14 C13 118.98(19) . . ?
C15 C14 C13 115.31(19) . . ?
C17 C16 C21 121.46(18) . . ?
C17 C16 N1 118.18(18) . . ?
C21 C16 N1 120.19(18) . . ?
C18 C17 C16 118.0(2) . . ?
C18 C17 C25 120.5(2) . . ?
C16 C17 C25 121.52(19) . . ?
C19 C18 C17 121.5(2) . . ?
C20 C19 C18 119.6(2) . . ?
C19 C20 C21 122.1(2) . . ?
C20 C21 C16 117.4(2) . . ?
C20 C21 C22 119.7(2) . . ?
C16 C21 C22 122.97(18) . . ?
C21 C22 C24 112.4(2) . . ?
C21 C22 C23 110.9(2) . . ?
C24 C22 C23 109.9(2) . . ?
C27 C25 C26 110.6(3) . . ?
C27 C25 C17 112.0(2) . . ?
C26 C25 C17 111.9(2) . . ?
C33 C28 C29 117.6(3) . . ?
C33 C28 P2 118.3(2) . . ?
C29 C28 P2 124.08(19) . . ?
C30 C29 C28 121.3(3) . . ?
C31 C30 C29 120.1(3) . . ?
C30 C31 C32 119.8(3) . . ?
C31 C32 C33 119.8(3) . . ?
C28 C33 C32 121.3(3) . . ?
C35 C34 C39 117.8(2) . . ?
C35 C34 P2 126.27(18) . . ?
C39 C34 P2 115.90(18) . . ?
C34 C35 C36 121.0(2) . . ?
C37 C36 C35 120.1(3) . . ?
C38 C37 C36 119.7(3) . . ?
C37 C38 C39 120.6(3) . . ?
C38 C39 C34 120.7(2) . . ?
C41 C40 P2 112.91(16) . . ?
N2 C41 C42 125.5(2) . . ?
N2 C41 C40 118.0(2) . . ?
C42 C41 C40 116.5(2) . . ?
C44 C43 C48 121.4(2) . . ?
C44 C43 N2 119.9(2) . . ?
C48 C43 N2 118.4(2) . . ?
C45 C44 C43 118.1(2) . . ?
C45 C44 C52 119.6(2) . . ?
C43 C44 C52 122.2(2) . . ?
C46 C45 C44 121.4(2) . . ?
C47 C46 C45 119.8(2) . . ?
C46 C47 C48 121.6(2) . . ?
C47 C48 C43 117.8(2) . . ?
C47 C48 C49 120.8(2) . . ?
C43 C48 C49 121.4(2) . . ?
C51 C49 C48 113.8(2) . . ?
C51 C49 C50 109.8(2) . . ?
C48 C49 C50 112.2(2) . . ?
C44 C52 C54 112.5(2) . . ?
C44 C52 C53 111.6(2) . . ?
C54 C52 C53 110.4(3) . . ?

loop_
_geom_bond_atom_site_label_1
_geom_bond_atom_site_label_2
_geom_bond_distance
_geom_bond_site_symmetry_2
_geom_bond_publ_flag
P1 C1 1.834(2) . ?
P1 C7 1.837(2) . ?
P1 C13 1.869(2) . ?
P2 C34 1.840(3) . ?
P2 C28 1.850(3) . ?
P2 C40 1.855(2) . ?
N1 C14 1.276(3) . ?
N1 C16 1.443(2) . ?
N2 C41 1.272(3) . ?
N2 C43 1.437(3) . ?
C1 C6 1.388(3) . ?
C1 C2 1.396(3) . ?
C2 C3 1.381(4) . ?
C3 C4 1.373(4) . ?
C4 C5 1.371(4) . ?
C5 C6 1.384(3) . ?
C7 C12 1.389(3) . ?
C7 C8 1.391(3) . ?
C8 C9 1.385(3) . ?
C9 C10 1.380(4) . ?
C10 C11 1.372(4) . ?
C11 C12 1.385(3) . ?
C13 C14 1.515(3) . ?
C14 C15 1.503(3) . ?
C16 C17 1.403(3) . ?
C16 C21 1.411(3) . ?
C17 C18 1.398(3) . ?
C17 C25 1.527(3) . ?
C18 C19 1.377(3) . ?
C19 C20 1.375(3) . ?
C20 C21 1.396(3) . ?
C21 C22 1.525(3) . ?
C22 C24 1.536(3) . ?
C22 C23 1.536(3) . ?
C25 C27 1.516(4) . ?
C25 C26 1.520(4) . ?
C28 C33 1.386(3) . ?
C28 C29 1.390(3) . ?
C29 C30 1.381(4) . ?
C30 C31 1.375(4) . ?
C31 C32 1.376(5) . ?
C32 C33 1.388(4) . ?
C34 C35 1.388(3) . ?
C34 C39 1.397(3) . ?
C35 C36 1.390(3) . ?
C36 C37 1.376(3) . ?
C37 C38 1.369(4) . ?
C38 C39 1.385(4) . ?
C40 C41 1.514(3) . ?
C41 C42 1.505(3) . ?
C43 C44 1.408(3) . ?
C43 C48 1.411(3) . ?
C44 C45 1.390(3) . ?
C44 C52 1.524(3) . ?
C45 C46 1.383(3) . ?
C46 C47 1.382(3) . ?
C47 C48 1.392(3) . ?
C48 C49 1.522(3) . ?
C49 C51 1.522(3) . ?
C49 C50 1.526(4) . ?
C52 C54 1.525(4) . ?
C52 C53 1.526(4) . ?

loop_
_cod_related_entry_id
_cod_related_entry_database
_cod_related_entry_code
1 ChemSpider 4411135
